data_7012694
loop_
_publ_author_name
'Avent, Anthony G.'
'Hitchcock, Peter B.'
'Khvostov, Alexei V.'
'Lappert, Michael F.'
'Protchenko, Andrey V.'

_publ_section_title
;
 Synthesis and structures of the ytterbium(ii)&#x00A0;\b-diketiminates
 [Yb{N(SiMe3)C(R2)C(H)C(R4)N(SiMe3)}2]&#x00A0;(R2&#x00A0;= R4&#x00A0;=
 Ph, C6H4Me-4, or C6H4Ph-4; or R2&#x00A0;= C6H4Me-4, R4&#x00A0;=
 1-adamantyl)
;
_journal_issue 6
_journal_name_full 'Dalton Transactions'
_journal_page_first 1070
_journal_paper_doi 10.1039/b300204g
_journal_year 2003
_chemical_compound_source 'synthesis as described'
_chemical_formula_moiety 'C66 H74 N4 Si4 Yb1'
_chemical_formula_sum 'C66 H74 N4 Si4 Yb'
_chemical_formula_weight 1208.69
_chemical_name_common
;
[Yb{Me3SiNC(C6H4Ph)CHC(C6H4Ph)NSiMe3)}2]]
;
_space_group_IT_number 33
_symmetry_cell_setting orthorhombic
_symmetry_Int_Tables_number 33
_symmetry_space_group_name_Hall 'P 2c -2n'
_symmetry_space_group_name_H-M 'P n a 21'
_atom_sites_solution_hydrogens geom
_atom_sites_solution_primary direct
_atom_sites_solution_secondary difmap
_audit_conform_dict_location ftp://ftp.iucr.org/cifdics/cif_core.dic
_audit_conform_dict_name cif_core.dic
_audit_conform_dict_version 2.1
_audit_creation_date 2001-07-05T13:39:17-00:00
_audit_creation_method 'WinGX routine CIF_UPDATE'
_cell_angle_alpha 90
_cell_angle_beta 90
_cell_angle_gamma 90
_cell_formula_units_Z 4
_cell_length_a 12.1373(3)
_cell_length_b 22.1348(5)
_cell_length_c 23.2872(3)
_cell_measurement_reflns_used 28940
_cell_measurement_temperature 173(2)
_cell_measurement_theta_max 27.878
_cell_measurement_theta_min 3.705
_cell_measurement_wavelength 0.71073
_cell_volume 6256.3(2)
_computing_cell_refinement 'HKL Scalepack (Otwinowski & Minor 1997)'
_computing_data_reduction 'HKL Denzo and Scalepack (Otwinowski & Minor 1997)'
_computing_molecular_graphics 'Ortep-3 for Windows (Farrugia, 1997)'
_computing_publication_material 'WinGX publication routines (Farrugia, 1999)'
_computing_structure_refinement 'SHELXL-97 (Sheldrick, 1997)'
_computing_structure_solution 'SHELXS-97 (Sheldrick, 1997)'
_diffrn_ambient_temperature 173(2)
_diffrn_measured_fraction_theta_full 0.994
_diffrn_measured_fraction_theta_max 0.994
_diffrn_measurement_device KappaCCD
_diffrn_measurement_method CCD
_diffrn_radiation_monochromator graphite
_diffrn_radiation_probe x-ray
_diffrn_radiation_type MoK\a
_diffrn_radiation_wavelength 0.71073
_diffrn_reflns_av_R_equivalents 0.057
_diffrn_reflns_av_unetI/netI 0.0637
_diffrn_reflns_limit_h_max 14
_diffrn_reflns_limit_h_min -15
_diffrn_reflns_limit_k_max 29
_diffrn_reflns_limit_k_min -24
_diffrn_reflns_limit_l_max 24
_diffrn_reflns_limit_l_min -30
_diffrn_reflns_number 38043
_diffrn_reflns_theta_full 27.89
_diffrn_reflns_theta_max 27.89
_diffrn_reflns_theta_min 3.81
_exptl_absorpt_coefficient_mu 1.613
_exptl_absorpt_correction_T_max 0.530
_exptl_absorpt_correction_T_min 0.508
_exptl_absorpt_correction_type multi-scan
_exptl_absorpt_process_details
;
[c.f. r.h. blessing, acta cryst. (1995), a51, 33-38]
;
_exptl_crystal_colour black
_exptl_crystal_density_diffrn 1.283
_exptl_crystal_density_method 'not measured'
_exptl_crystal_description prism
_exptl_crystal_F_000 2496
_exptl_crystal_size_max 0.4
_exptl_crystal_size_mid 0.4
_exptl_crystal_size_min 0.4
_refine_diff_density_max 0.921
_refine_diff_density_min -0.834
_refine_diff_density_rms 0.075
_refine_ls_abs_structure_details 'Flack H D (1983), Acta Cryst. A39, 876-881'
_refine_ls_abs_structure_Flack -0.030(7)
_refine_ls_extinction_method none
_refine_ls_goodness_of_fit_ref 1.019
_refine_ls_hydrogen_treatment mixed
_refine_ls_matrix_type full
_refine_ls_number_parameters 676
_refine_ls_number_reflns 13613
_refine_ls_number_restraints 1
_refine_ls_restrained_S_all 1.019
_refine_ls_R_factor_all 0.0659
_refine_ls_R_factor_gt 0.0413
_refine_ls_shift/su_max 0.001
_refine_ls_shift/su_mean 0
_refine_ls_structure_factor_coef Fsqd
_refine_ls_weighting_details 'calc w=1/[\s^2^(Fo^2^)+(0.0266P)^2^+3.2824P] where P=(Fo^2^+2Fc^2^)/3'
_refine_ls_weighting_scheme calc
_refine_ls_wR_factor_gt 0.0762
_refine_ls_wR_factor_ref 0.0846
_reflns_number_gt 10281
_reflns_number_total 13613
_reflns_threshold_expression >2sigma(I)
_cod_data_source_file b300204g.txt
_cod_data_source_block jul701
_cod_original_sg_symbol_H-M Pna2(1)
_cod_database_code 7012694

loop_
_symmetry_equiv_pos_as_xyz
'x, y, z'
'-x, -y, z+1/2'
'-x+1/2, y+1/2, z+1/2'
'x+1/2, -y+1/2, z'

loop_
_atom_site_label
_atom_site_type_symbol
_atom_site_fract_x
_atom_site_fract_y
_atom_site_fract_z
_atom_site_U_iso_or_equiv
_atom_site_adp_type
_atom_site_occupancy
_atom_site_symmetry_multiplicity
_atom_site_calc_flag
_atom_site_refinement_flags
_atom_site_disorder_assembly
_atom_site_disorder_group
Yb Yb 0.507053(14) 0.457186(8) 0.118502(19) 0.03325(6) Uani 1 1 d . . .
Si1 Si 0.77782(11) 0.48623(8) 0.14260(6) 0.0403(4) Uani 1 1 d . . .
Si2 Si 0.25588(11) 0.43235(7) 0.18568(6) 0.0392(3) Uani 1 1 d . . .
Si3 Si 0.52621(11) 0.31270(6) 0.06125(6) 0.0353(3) Uani 1 1 d . . .
Si4 Si 0.45677(15) 0.60824(9) 0.08266(7) 0.0457(4) Uani 1 1 d . . .
N1 N 0.6617(3) 0.46646(18) 0.18188(16) 0.0342(9) Uani 1 1 d . . .
N2 N 0.3979(3) 0.43584(19) 0.20125(15) 0.0374(10) Uani 1 1 d . . .
N3 N 0.4860(3) 0.38530(18) 0.04255(15) 0.0329(9) Uani 1 1 d . . .
N4 N 0.4600(3) 0.53634(18) 0.05213(16) 0.0364(9) Uani 1 1 d . . .
C1 C 0.6446(4) 0.4715(2) 0.23815(19) 0.0338(11) Uani 1 1 d . . .
C2 C 0.5492(4) 0.4559(2) 0.2692(2) 0.0368(12) Uani 1 1 d . . .
H2 H 0.5599 0.457 0.3095 0.044 Uiso 1 1 calc R . .
C3 C 0.4417(5) 0.4390(3) 0.2536(2) 0.0389(13) Uani 1 1 d . . .
C4 C 0.7330(4) 0.4977(2) 0.27664(18) 0.0335(11) Uani 1 1 d . . .
C5 C 0.7086(4) 0.5510(2) 0.3059(2) 0.0413(13) Uani 1 1 d . . .
H5 H 0.6391 0.57 0.3004 0.05 Uiso 1 1 calc R . .
C6 C 0.7851(4) 0.5766(3) 0.3430(2) 0.0432(14) Uani 1 1 d . . .
H6 H 0.768 0.6132 0.3623 0.052 Uiso 1 1 calc R . .
C7 C 0.8863(4) 0.5489(2) 0.35209(19) 0.0344(11) Uani 1 1 d . . .
C8 C 0.9108(4) 0.4967(2) 0.32225(19) 0.0355(12) Uani 1 1 d . . .
H8 H 0.9805 0.4779 0.3273 0.043 Uiso 1 1 calc R . .
C9 C 0.8341(4) 0.4713(2) 0.28469(18) 0.0335(11) Uani 1 1 d . . .
H9 H 0.8521 0.4354 0.2645 0.04 Uiso 1 1 calc R . .
C10 C 0.9643(4) 0.5750(2) 0.3945(2) 0.0395(12) Uani 1 1 d . . .
C11 C 1.0752(4) 0.5815(3) 0.3827(3) 0.0532(15) Uani 1 1 d . . .
H11 H 1.1031 0.5701 0.3461 0.064 Uiso 1 1 calc R . .
C12 C 1.1473(5) 0.6051(3) 0.4249(3) 0.0643(18) Uani 1 1 d . . .
H12 H 1.2235 0.6095 0.4166 0.077 Uiso 1 1 calc R . .
C13 C 1.1076(5) 0.6218(3) 0.4777(3) 0.0601(17) Uani 1 1 d . . .
H13 H 1.1562 0.6379 0.5058 0.072 Uiso 1 1 calc R . .
C14 C 0.9981(5) 0.6152(3) 0.4899(2) 0.0564(16) Uani 1 1 d . . .
H14 H 0.9706 0.6262 0.5266 0.068 Uiso 1 1 calc R . .
C15 C 0.9270(5) 0.5923(3) 0.4484(2) 0.0474(14) Uani 1 1 d . . .
H15 H 0.8509 0.5885 0.4572 0.057 Uiso 1 1 calc R . .
C16 C 0.3707(4) 0.4239(2) 0.30509(17) 0.0312(11) Uani 1 1 d . . .
C17 C 0.3270(4) 0.3668(2) 0.31217(19) 0.0384(12) Uani 1 1 d . . .
H17 H 0.3426 0.3366 0.2843 0.046 Uiso 1 1 calc R . .
C18 C 0.2612(4) 0.3523(2) 0.35866(19) 0.0405(12) Uani 1 1 d . . .
H18 H 0.2334 0.3124 0.3626 0.049 Uiso 1 1 calc R . .
C19 C 0.2354(4) 0.3958(2) 0.3997(2) 0.0360(12) Uani 1 1 d . . .
C20 C 0.2801(4) 0.4528(2) 0.3938(2) 0.0388(12) Uani 1 1 d . . .
H20 H 0.2646 0.4829 0.4217 0.047 Uiso 1 1 calc R . .
C21 C 0.3478(4) 0.4663(2) 0.3474(2) 0.0403(12) Uani 1 1 d . . .
H21 H 0.3791 0.5055 0.3446 0.048 Uiso 1 1 calc R . .
C22 C 0.1575(4) 0.3809(3) 0.44807(19) 0.0404(13) Uani 1 1 d . . .
C23 C 0.1553(5) 0.3238(3) 0.4710(2) 0.0616(17) Uani 1 1 d . . .
H23 H 0.2036 0.2934 0.4571 0.074 Uiso 1 1 calc R . .
C24 C 0.0798(7) 0.3110(4) 0.5157(3) 0.085(2) Uani 1 1 d . . .
H24 H 0.0773 0.2715 0.5315 0.102 Uiso 1 1 calc R . .
C25 C 0.0114(5) 0.3538(5) 0.5363(3) 0.079(3) Uani 1 1 d . . .
H25 H -0.0395 0.3442 0.5659 0.095 Uiso 1 1 calc R . .
C26 C 0.0154(4) 0.4108(4) 0.5147(2) 0.068(2) Uani 1 1 d . . .
H26 H -0.0313 0.4412 0.53 0.082 Uiso 1 1 calc R . .
C27 C 0.0878(4) 0.4248(3) 0.4699(2) 0.0513(15) Uani 1 1 d . . .
H27 H 0.0892 0.4645 0.4544 0.062 Uiso 1 1 calc R . .
C28 C 0.8900(4) 0.4278(3) 0.1440(2) 0.0555(16) Uani 1 1 d . . .
H28A H 0.8587 0.3881 0.1352 0.083 Uiso 1 1 calc R . .
H28B H 0.9236 0.4268 0.1823 0.083 Uiso 1 1 calc R . .
H28C H 0.9462 0.438 0.1154 0.083 Uiso 1 1 calc R . .
C29 C 0.8352(5) 0.5618(3) 0.1597(2) 0.0696(19) Uani 1 1 d . . .
H29A H 0.7759 0.5918 0.1589 0.104 Uiso 1 1 calc R . .
H29B H 0.8913 0.5725 0.1312 0.104 Uiso 1 1 calc R . .
H29C H 0.8686 0.5609 0.198 0.104 Uiso 1 1 calc R . .
C30 C 0.7283(4) 0.4869(3) 0.06566(19) 0.0436(13) Uani 1 1 d . . .
H30A H 0.6979 0.4472 0.0559 0.065 Uiso 1 1 calc R . .
H30B H 0.7903 0.4961 0.0401 0.065 Uiso 1 1 calc R . .
H30C H 0.6711 0.5178 0.0611 0.065 Uiso 1 1 calc R . .
C31 C 0.1928(5) 0.3558(3) 0.1864(3) 0.0608(16) Uani 1 1 d . . .
H31A H 0.2373 0.3284 0.1629 0.091 Uiso 1 1 calc R . .
H31B H 0.118 0.358 0.1708 0.091 Uiso 1 1 calc R . .
H31C H 0.19 0.3407 0.2259 0.091 Uiso 1 1 calc R . .
C32 C 0.1728(5) 0.4844(3) 0.2308(3) 0.073(2) Uani 1 1 d . . .
H32A H 0.2062 0.5247 0.2303 0.11 Uiso 1 1 calc R . .
H32B H 0.1707 0.4693 0.2704 0.11 Uiso 1 1 calc R . .
H32C H 0.0976 0.4867 0.2156 0.11 Uiso 1 1 calc R . .
C33 C 0.2431(4) 0.4578(3) 0.1091(3) 0.0690(19) Uani 1 1 d . . .
H33A H 0.2861 0.4309 0.0843 0.103 Uiso 1 1 calc R . .
H33B H 0.2711 0.4992 0.1055 0.103 Uiso 1 1 calc R . .
H33C H 0.1656 0.4566 0.0975 0.103 Uiso 1 1 calc R . .
C34 C 0.4569(4) 0.4059(3) -0.00960(19) 0.0363(12) Uani 1 1 d . . .
C35 C 0.4301(5) 0.4644(2) -0.0271(2) 0.0377(14) Uani 1 1 d . . .
H35 H 0.4079 0.466 -0.0662 0.045 Uiso 1 1 calc R . .
C36 C 0.4281(4) 0.5215(2) -0.00056(19) 0.0360(11) Uani 1 1 d . . .
C37 C 0.4452(4) 0.3602(2) -0.05772(18) 0.0322(11) Uani 1 1 d . . .
C38 C 0.5141(4) 0.3641(2) -0.1060(2) 0.0437(13) Uani 1 1 d . . .
H38 H 0.5692 0.3945 -0.1076 0.052 Uiso 1 1 calc R . .
C39 C 0.5024(4) 0.3238(3) -0.1513(2) 0.0488(14) Uani 1 1 d . . .
H39 H 0.5502 0.3266 -0.1835 0.059 Uiso 1 1 calc R . .
C40 C 0.4215(5) 0.2793(3) -0.1501(2) 0.0460(13) Uani 1 1 d . . .
C41 C 0.3532(4) 0.2759(2) -0.1023(2) 0.0449(13) Uani 1 1 d . . .
H41 H 0.2976 0.2457 -0.1007 0.054 Uiso 1 1 calc R . .
C42 C 0.3650(4) 0.3155(2) -0.0574(2) 0.0392(12) Uani 1 1 d . . .
H42 H 0.317 0.3123 -0.0253 0.047 Uiso 1 1 calc R . .
C43 C 0.4080(5) 0.2368(3) -0.1997(2) 0.0590(17) Uani 1 1 d . . .
C44 C 0.3081(8) 0.2167(5) -0.2156(4) 0.120(4) Uani 1 1 d . . .
H44 H 0.2452 0.2289 -0.1943 0.144 Uiso 1 1 calc R . .
C45 C 0.2946(10) 0.1782(6) -0.2624(4) 0.167(5) Uani 1 1 d . . .
H45 H 0.2226 0.1661 -0.2735 0.2 Uiso 1 1 calc R . .
C46 C 0.3835(11) 0.1579(5) -0.2923(4) 0.130(4) Uani 1 1 d . . .
H46 H 0.3757 0.133 -0.3252 0.156 Uiso 1 1 calc R . .
C47 C 0.4797(11) 0.1744(6) -0.2732(5) 0.156(6) Uani 1 1 d . . .
H47 H 0.5436 0.1592 -0.2918 0.188 Uiso 1 1 calc R . .
C48 C 0.4928(8) 0.2129(5) -0.2274(4) 0.124(4) Uani 1 1 d . . .
H48 H 0.5653 0.2226 -0.2152 0.149 Uiso 1 1 calc R . .
C49 C 0.3720(4) 0.5679(2) -0.03848(18) 0.0359(11) Uani 1 1 d . . .
C50 C 0.4288(4) 0.6097(2) -0.0714(2) 0.0382(12) Uani 1 1 d . . .
H50 H 0.5065 0.6133 -0.0678 0.046 Uiso 1 1 calc R . .
C51 C 0.3718(4) 0.6466(2) -0.1098(2) 0.0400(12) Uani 1 1 d . . .
H51 H 0.4115 0.6749 -0.1324 0.048 Uiso 1 1 calc R . .
C52 C 0.2588(4) 0.6428(2) -0.11547(19) 0.0375(12) Uani 1 1 d . . .
C53 C 0.2018(4) 0.6013(3) -0.0808(2) 0.0427(13) Uani 1 1 d . . .
H53 H 0.1238 0.5992 -0.0827 0.051 Uiso 1 1 calc R . .
C54 C 0.2580(4) 0.5637(3) -0.0442(2) 0.0417(12) Uani 1 1 d . . .
H54 H 0.2187 0.5344 -0.0225 0.05 Uiso 1 1 calc R . .
C55 C 0.1956(4) 0.6765(2) -0.1605(2) 0.0360(11) Uani 1 1 d . . .
C56 C 0.2401(4) 0.6844(2) -0.21473(19) 0.0384(12) Uani 1 1 d . . .
H56 H 0.3139 0.6726 -0.2221 0.046 Uiso 1 1 calc R . .
C57 C 0.1769(5) 0.7098(2) -0.2585(2) 0.0446(13) Uani 1 1 d . . .
H57 H 0.2092 0.7166 -0.2951 0.053 Uiso 1 1 calc R . .
C58 C 0.0680(5) 0.7251(2) -0.2493(2) 0.0465(13) Uani 1 1 d . . .
H58 H 0.0247 0.7412 -0.2797 0.056 Uiso 1 1 calc R . .
C59 C 0.0228(4) 0.7169(3) -0.1956(2) 0.0478(14) Uani 1 1 d . . .
H59 H -0.0518 0.7276 -0.1887 0.057 Uiso 1 1 calc R . .
C60 C 0.0863(4) 0.6927(2) -0.1513(2) 0.0421(12) Uani 1 1 d . . .
H60 H 0.0546 0.6873 -0.1144 0.051 Uiso 1 1 calc R . .
C61 C 0.6176(4) 0.2735(3) 0.0084(2) 0.0507(14) Uani 1 1 d . . .
H61A H 0.5781 0.2682 -0.028 0.076 Uiso 1 1 calc R . .
H61B H 0.6387 0.2338 0.0236 0.076 Uiso 1 1 calc R . .
H61C H 0.6839 0.2978 0.0019 0.076 Uiso 1 1 calc R . .
C62 C 0.4089(4) 0.2611(2) 0.0796(2) 0.0433(13) Uani 1 1 d . . .
H62A H 0.3638 0.2542 0.0453 0.065 Uiso 1 1 calc R . .
H62B H 0.3635 0.2797 0.1096 0.065 Uiso 1 1 calc R . .
H62C H 0.4379 0.2225 0.0935 0.065 Uiso 1 1 calc R . .
C63 C 0.6046(5) 0.3216(2) 0.1301(2) 0.0598(17) Uani 1 1 d . . .
H63A H 0.558 0.342 0.1586 0.09 Uiso 1 1 calc R . .
H63B H 0.6709 0.3458 0.1232 0.09 Uiso 1 1 calc R . .
H63C H 0.6258 0.2817 0.1447 0.09 Uiso 1 1 calc R . .
C64 C 0.4775(6) 0.5956(4) 0.1614(3) 0.063(2) Uani 1 1 d . . .
H64A H 0.4179 0.5703 0.1764 0.094 Uiso 1 1 calc R . .
H64B H 0.4772 0.6346 0.1814 0.094 Uiso 1 1 calc R . .
H64C H 0.5483 0.5755 0.1678 0.094 Uiso 1 1 calc R . .
C65 C 0.3223(5) 0.6487(3) 0.0750(3) 0.0612(16) Uani 1 1 d . . .
H65A H 0.2625 0.6225 0.0885 0.092 Uiso 1 1 calc R . .
H65B H 0.3102 0.6589 0.0346 0.092 Uiso 1 1 calc R . .
H65C H 0.3237 0.6858 0.098 0.092 Uiso 1 1 calc R . .
C66 C 0.5734(5) 0.6570(3) 0.0573(3) 0.0613(16) Uani 1 1 d . . .
H66A H 0.6431 0.635 0.0616 0.092 Uiso 1 1 calc R . .
H66B H 0.5759 0.6941 0.0802 0.092 Uiso 1 1 calc R . .
H66C H 0.5623 0.6673 0.0168 0.092 Uiso 1 1 calc R . .

loop_
_atom_site_aniso_label
_atom_site_aniso_U_11
_atom_site_aniso_U_22
_atom_site_aniso_U_33
_atom_site_aniso_U_23
_atom_site_aniso_U_13
_atom_site_aniso_U_12
Yb 0.03121(9) 0.04422(10) 0.02430(8) -0.00072(15) -0.00228(12) -0.00168(9)
Si1 0.0294(8) 0.0613(10) 0.0302(6) -0.0036(7) 0.0041(5) -0.0106(7)
Si2 0.0257(7) 0.0542(9) 0.0378(7) -0.0010(7) 0.0001(5) -0.0015(7)
Si3 0.0322(7) 0.0387(8) 0.0349(7) 0.0051(6) -0.0055(5) -0.0003(6)
Si4 0.0469(9) 0.0443(10) 0.0459(9) -0.0067(7) -0.0056(8) 0.0032(9)
N1 0.022(2) 0.049(3) 0.032(2) -0.0017(18) 0.0014(15) -0.0026(18)
N2 0.027(2) 0.056(3) 0.029(2) -0.0047(19) 0.0003(15) 0.0018(19)
N3 0.034(2) 0.036(2) 0.029(2) 0.0009(16) -0.0028(15) 0.0002(18)
N4 0.035(2) 0.040(3) 0.035(2) -0.0017(19) -0.0010(17) 0.0006(18)
C1 0.029(3) 0.044(3) 0.028(2) -0.004(2) -0.0004(18) -0.002(2)
C2 0.028(2) 0.063(4) 0.020(2) -0.003(2) 0.0001(18) -0.003(3)
C3 0.029(3) 0.053(4) 0.035(3) -0.004(3) 0.005(2) 0.001(3)
C4 0.027(3) 0.051(3) 0.022(2) -0.008(2) 0.0021(17) -0.006(2)
C5 0.026(3) 0.056(4) 0.042(3) -0.009(3) -0.006(2) 0.007(2)
C6 0.034(3) 0.059(4) 0.036(3) -0.019(3) -0.004(2) 0.008(3)
C7 0.028(3) 0.043(3) 0.032(2) -0.005(2) -0.0017(18) -0.005(2)
C8 0.024(3) 0.045(3) 0.037(3) -0.004(2) 0.0011(19) 0.003(2)
C9 0.033(3) 0.043(3) 0.025(2) -0.009(2) 0.0003(18) -0.002(2)
C10 0.035(3) 0.037(3) 0.047(3) -0.005(2) -0.005(2) 0.002(2)
C11 0.038(3) 0.058(4) 0.064(4) -0.022(3) 0.003(3) -0.008(3)
C12 0.034(3) 0.063(4) 0.096(5) -0.006(4) -0.015(3) -0.005(3)
C13 0.057(4) 0.055(4) 0.069(4) -0.015(3) -0.029(3) -0.002(3)
C14 0.067(4) 0.061(4) 0.041(3) -0.014(3) -0.018(3) 0.004(3)
C15 0.043(3) 0.057(4) 0.042(3) -0.008(3) -0.007(2) -0.004(3)
C16 0.025(2) 0.046(3) 0.022(2) -0.002(2) 0.0014(17) -0.002(2)
C17 0.040(3) 0.040(3) 0.036(3) -0.010(2) 0.001(2) 0.004(2)
C18 0.042(3) 0.036(3) 0.043(3) 0.004(2) 0.001(2) -0.008(2)
C19 0.023(3) 0.046(3) 0.039(3) -0.002(2) 0.002(2) -0.001(2)
C20 0.036(3) 0.045(3) 0.036(3) -0.006(2) 0.007(2) 0.001(3)
C21 0.035(3) 0.047(3) 0.038(3) -0.009(2) 0.008(2) -0.011(2)
C22 0.032(3) 0.061(4) 0.029(3) 0.001(2) -0.0022(19) -0.011(3)
C23 0.061(4) 0.073(5) 0.051(4) 0.018(3) 0.004(3) -0.011(3)
C24 0.073(5) 0.111(7) 0.072(5) 0.044(5) 0.002(4) -0.030(5)
C25 0.047(4) 0.143(8) 0.048(4) 0.022(5) 0.010(3) -0.022(5)
C26 0.027(3) 0.140(7) 0.039(3) -0.009(4) 0.001(2) -0.006(4)
C27 0.034(3) 0.090(5) 0.030(3) -0.002(3) -0.002(2) -0.009(3)
C28 0.027(3) 0.097(5) 0.042(3) -0.004(3) 0.003(2) 0.003(3)
C29 0.070(4) 0.087(5) 0.052(4) -0.003(3) 0.005(3) -0.038(4)
C30 0.038(3) 0.063(4) 0.030(3) 0.000(2) 0.008(2) -0.004(3)
C31 0.043(3) 0.073(4) 0.066(4) 0.001(3) -0.007(3) -0.011(3)
C32 0.038(4) 0.101(5) 0.081(5) -0.028(4) -0.008(3) 0.011(4)
C33 0.033(3) 0.118(5) 0.056(4) 0.019(4) -0.010(3) -0.010(3)
C34 0.027(3) 0.051(4) 0.031(3) -0.007(2) -0.0002(19) -0.003(3)
C35 0.043(3) 0.038(4) 0.032(3) 0.003(2) -0.007(2) 0.005(3)
C36 0.025(3) 0.045(3) 0.038(3) 0.006(2) -0.0002(19) -0.004(2)
C37 0.039(3) 0.032(3) 0.026(2) -0.002(2) -0.0040(19) 0.006(2)
C38 0.044(3) 0.045(3) 0.042(3) -0.001(2) -0.004(2) -0.005(3)
C39 0.052(4) 0.056(4) 0.038(3) -0.008(2) 0.004(2) 0.006(3)
C40 0.048(3) 0.047(3) 0.043(3) -0.009(3) -0.011(2) 0.009(3)
C41 0.047(3) 0.042(3) 0.045(3) -0.003(3) -0.012(2) -0.005(3)
C42 0.039(3) 0.048(3) 0.030(2) 0.002(2) -0.005(2) -0.001(3)
C43 0.061(4) 0.066(4) 0.050(3) -0.025(3) -0.006(3) 0.011(3)
C44 0.090(7) 0.172(10) 0.098(6) -0.072(6) -0.004(5) -0.008(6)
C45 0.152(11) 0.232(14) 0.116(8) -0.115(9) -0.017(7) -0.022(9)
C46 0.178(12) 0.126(8) 0.087(6) -0.067(6) 0.004(7) -0.022(8)
C47 0.139(10) 0.167(12) 0.163(11) -0.127(10) 0.000(8) 0.022(8)
C48 0.115(8) 0.133(9) 0.124(7) -0.086(7) -0.025(6) 0.037(6)
C49 0.042(3) 0.036(3) 0.029(2) -0.002(2) 0.000(2) 0.003(2)
C50 0.028(3) 0.044(3) 0.042(3) 0.006(2) 0.004(2) -0.001(2)
C51 0.036(3) 0.040(3) 0.044(3) 0.011(2) 0.005(2) 0.000(2)
C52 0.038(3) 0.042(3) 0.032(2) 0.002(2) 0.001(2) 0.001(2)
C53 0.033(3) 0.061(4) 0.035(3) 0.006(2) 0.005(2) -0.001(3)
C54 0.041(3) 0.050(3) 0.035(3) 0.010(2) 0.001(2) -0.007(3)
C55 0.033(3) 0.035(3) 0.040(3) -0.001(2) 0.000(2) 0.000(2)
C56 0.036(3) 0.036(3) 0.043(3) 0.008(2) 0.004(2) -0.001(2)
C57 0.052(4) 0.041(3) 0.041(3) 0.006(2) -0.001(2) 0.000(3)
C58 0.050(4) 0.042(3) 0.047(3) 0.007(2) -0.010(3) -0.003(3)
C59 0.034(3) 0.049(4) 0.060(4) 0.000(3) -0.004(2) 0.007(3)
C60 0.038(3) 0.045(3) 0.044(3) 0.004(2) 0.004(2) 0.001(2)
C61 0.034(3) 0.053(4) 0.066(3) 0.007(3) 0.004(3) 0.004(3)
C62 0.039(3) 0.043(3) 0.048(3) 0.003(2) 0.003(2) -0.004(2)
C63 0.078(4) 0.051(3) 0.050(4) 0.004(3) -0.031(3) -0.006(3)
C64 0.078(5) 0.066(5) 0.045(4) -0.023(3) -0.004(3) 0.005(4)
C65 0.061(4) 0.053(4) 0.070(4) -0.013(3) -0.002(3) 0.011(3)
C66 0.059(4) 0.044(4) 0.081(4) 0.007(3) -0.003(3) -0.010(3)

loop_
_atom_type_symbol
_atom_type_description
_atom_type_scat_dispersion_real
_atom_type_scat_dispersion_imag
_atom_type_scat_source
C C 0.0033 0.0016 'International Tables Vol C Tables 4.2.6.8 and 6.1.1.4'
H H 0 0 'International Tables Vol C Tables 4.2.6.8 and 6.1.1.4'
N N 0.0061 0.0033 'International Tables Vol C Tables 4.2.6.8 and 6.1.1.4'
Si Si 0.0817 0.0704 'International Tables Vol C Tables 4.2.6.8 and 6.1.1.4'
Yb Yb -0.385 5.5486 'International Tables Vol C Tables 4.2.6.8 and 6.1.1.4'

loop_
_geom_angle_atom_site_label_1
_geom_angle_atom_site_label_2
_geom_angle_atom_site_label_3
_geom_angle
_geom_angle_site_symmetry_1
_geom_angle_site_symmetry_3
_geom_angle_publ_flag
N2 Yb N3 113.97(13) . . ?
N2 Yb N1 87.38(12) . . ?
N3 Yb N1 126.57(13) . . ?
N2 Yb N4 122.10(14) . . ?
N3 Yb N4 89.08(13) . . ?
N1 Yb N4 121.30(13) . . ?
N1 Si1 C29 114.8(2) . . ?
N1 Si1 C28 113.9(2) . . ?
C29 Si1 C28 110.2(3) . . ?
N1 Si1 C30 104.1(2) . . ?
C29 Si1 C30 108.4(3) . . ?
C28 Si1 C30 104.6(2) . . ?
N2 Si2 C32 112.8(2) . . ?
N2 Si2 C31 116.1(2) . . ?
C32 Si2 C31 109.7(3) . . ?
N2 Si2 C33 105.2(2) . . ?
C32 Si2 C33 107.9(3) . . ?
C31 Si2 C33 104.4(3) . . ?
N3 Si3 C61 115.5(2) . . ?
N3 Si3 C62 114.1(2) . . ?
C61 Si3 C62 108.6(2) . . ?
N3 Si3 C63 105.1(2) . . ?
C61 Si3 C63 108.1(3) . . ?
C62 Si3 C63 104.7(2) . . ?
N4 Si4 C65 114.7(2) . . ?
N4 Si4 C64 105.1(3) . . ?
C65 Si4 C64 106.4(3) . . ?
N4 Si4 C66 112.3(3) . . ?
C65 Si4 C66 110.7(3) . . ?
C64 Si4 C66 107.0(3) . . ?
C1 N1 Si1 128.6(3) . . ?
C1 N1 Yb 119.4(3) . . ?
Si1 N1 Yb 109.45(18) . . ?
C3 N2 Si2 125.5(3) . . ?
C3 N2 Yb 120.5(3) . . ?
Si2 N2 Yb 112.66(18) . . ?
C34 N3 Si3 128.0(3) . . ?
C34 N3 Yb 118.0(3) . . ?
Si3 N3 Yb 113.60(17) . . ?
C36 N4 Si4 126.6(4) . . ?
C36 N4 Yb 118.9(3) . . ?
Si4 N4 Yb 114.09(19) . . ?
N1 C1 C2 127.8(4) . . ?
N1 C1 C4 120.3(4) . . ?
C2 C1 C4 111.9(4) . . ?
C3 C2 C1 134.2(4) . . ?
N2 C3 C2 128.4(5) . . ?
N2 C3 C16 119.1(5) . . ?
C2 C3 C16 112.5(4) . . ?
C9 C4 C5 118.9(4) . . ?
C9 C4 C1 123.5(4) . . ?
C5 C4 C1 117.6(4) . . ?
C6 C5 C4 120.4(5) . . ?
C7 C6 C5 120.5(5) . . ?
C8 C7 C6 118.8(4) . . ?
C8 C7 C10 121.5(4) . . ?
C6 C7 C10 119.6(4) . . ?
C7 C8 C9 120.6(4) . . ?
C4 C9 C8 120.7(4) . . ?
C11 C10 C15 118.1(5) . . ?
C11 C10 C7 121.9(4) . . ?
C15 C10 C7 120.1(5) . . ?
C10 C11 C12 120.1(5) . . ?
C13 C12 C11 120.3(6) . . ?
C14 C13 C12 119.9(5) . . ?
C13 C14 C15 119.9(5) . . ?
C10 C15 C14 121.7(5) . . ?
C17 C16 C21 117.2(4) . . ?
C17 C16 C3 121.0(4) . . ?
C21 C16 C3 121.8(5) . . ?
C16 C17 C18 121.8(4) . . ?
C17 C18 C19 120.5(5) . . ?
C20 C19 C18 118.3(4) . . ?
C20 C19 C22 121.5(5) . . ?
C18 C19 C22 120.2(5) . . ?
C19 C20 C21 120.5(5) . . ?
C16 C21 C20 121.6(5) . . ?
C23 C22 C27 119.4(5) . . ?
C23 C22 C19 120.3(5) . . ?
C27 C22 C19 120.3(5) . . ?
C22 C23 C24 118.8(7) . . ?
C25 C24 C23 121.4(7) . . ?
C24 C25 C26 119.8(6) . . ?
C25 C26 C27 120.4(7) . . ?
C22 C27 C26 120.1(6) . . ?
N3 C34 C35 129.8(5) . . ?
N3 C34 C37 117.7(5) . . ?
C35 C34 C37 112.4(4) . . ?
C34 C35 C36 135.1(5) . . ?
N4 C36 C35 128.5(5) . . ?
N4 C36 C49 120.2(5) . . ?
C35 C36 C49 111.1(4) . . ?
C42 C37 C38 117.8(4) . . ?
C42 C37 C34 122.5(4) . . ?
C38 C37 C34 119.6(4) . . ?
C39 C38 C37 120.5(5) . . ?
C38 C39 C40 120.8(5) . . ?
C41 C40 C39 118.4(5) . . ?
C41 C40 C43 121.2(5) . . ?
C39 C40 C43 120.4(5) . . ?
C42 C41 C40 120.9(5) . . ?
C41 C42 C37 121.6(5) . . ?
C48 C43 C44 115.7(7) . . ?
C48 C43 C40 122.7(6) . . ?
C44 C43 C40 121.3(6) . . ?
C43 C44 C45 121.7(9) . . ?
C46 C45 C44 120.6(10) . . ?
C47 C46 C45 116.3(9) . . ?
C46 C47 C48 122.8(10) . . ?
C43 C48 C47 122.4(9) . . ?
C50 C49 C54 119.1(4) . . ?
C50 C49 C36 123.5(4) . . ?
C54 C49 C36 117.2(4) . . ?
C49 C50 C51 119.9(5) . . ?
C52 C51 C50 121.3(5) . . ?
C51 C52 C53 118.2(4) . . ?
C51 C52 C55 123.1(4) . . ?
C53 C52 C55 118.4(4) . . ?
C54 C53 C52 120.6(5) . . ?
C53 C54 C49 120.8(5) . . ?
C56 C55 C60 118.7(4) . . ?
C56 C55 C52 120.1(4) . . ?
C60 C55 C52 120.6(4) . . ?
C55 C56 C57 120.2(5) . . ?
C58 C57 C56 120.8(5) . . ?
C59 C58 C57 119.2(5) . . ?
C58 C59 C60 120.2(5) . . ?
C55 C60 C59 120.8(5) . . ?

loop_
_geom_bond_atom_site_label_1
_geom_bond_atom_site_label_2
_geom_bond_distance
_geom_bond_site_symmetry_2
_geom_bond_publ_flag
Yb N2 2.386(4) . ?
Yb N3 2.393(4) . ?
Yb N1 2.396(4) . ?
Yb N4 2.405(4) . ?
Si1 N1 1.736(4) . ?
Si1 C29 1.854(6) . ?
Si1 C28 1.878(6) . ?
Si1 C30 1.890(5) . ?
Si2 N2 1.764(4) . ?
Si2 C32 1.858(6) . ?
Si2 C31 1.859(6) . ?
Si2 C33 1.877(7) . ?
Si3 N3 1.735(4) . ?
Si3 C61 1.871(5) . ?
Si3 C62 1.874(5) . ?
Si3 C63 1.876(5) . ?
Si4 N4 1.744(4) . ?
Si4 C65 1.870(6) . ?
Si4 C64 1.873(6) . ?
Si4 C66 1.876(6) . ?
N1 C1 1.331(6) . ?
N2 C3 1.331(6) . ?
N3 C34 1.345(6) . ?
N4 C36 1.327(6) . ?
C1 C2 1.408(6) . ?
C1 C4 1.514(6) . ?
C2 C3 1.404(8) . ?
C3 C16 1.514(6) . ?
C4 C9 1.372(6) . ?
C4 C5 1.394(7) . ?
C5 C6 1.389(7) . ?
C6 C7 1.389(7) . ?
C7 C8 1.381(6) . ?
C7 C10 1.485(6) . ?
C8 C9 1.396(6) . ?
C10 C11 1.381(7) . ?
C10 C15 1.388(7) . ?
C11 C12 1.417(8) . ?
C12 C13 1.371(9) . ?
C13 C14 1.367(8) . ?
C14 C15 1.390(7) . ?
C16 C17 1.381(7) . ?
C16 C21 1.389(6) . ?
C17 C18 1.383(6) . ?
C18 C19 1.393(7) . ?
C19 C20 1.379(7) . ?
C19 C22 1.506(6) . ?
C20 C21 1.390(6) . ?
C22 C23 1.373(8) . ?
C22 C27 1.385(8) . ?
C23 C24 1.416(9) . ?
C24 C25 1.348(11) . ?
C25 C26 1.358(11) . ?
C26 C27 1.398(7) . ?
C34 C35 1.396(7) . ?
C34 C37 1.517(6) . ?
C35 C36 1.408(7) . ?
C36 C49 1.516(7) . ?
C37 C42 1.387(7) . ?
C37 C38 1.404(7) . ?
C38 C39 1.390(7) . ?
C39 C40 1.391(8) . ?
C40 C41 1.390(7) . ?
C40 C43 1.498(7) . ?
C41 C42 1.372(7) . ?
C43 C48 1.326(9) . ?
C43 C44 1.343(10) . ?
C44 C45 1.392(11) . ?
C45 C46 1.361(13) . ?
C46 C47 1.302(13) . ?
C47 C48 1.374(12) . ?
C49 C50 1.385(7) . ?
C49 C54 1.394(6) . ?
C50 C51 1.395(6) . ?
C51 C52 1.381(7) . ?
C52 C53 1.406(7) . ?
C52 C55 1.498(6) . ?
C53 C54 1.372(7) . ?
C55 C56 1.384(6) . ?
C55 C60 1.390(7) . ?
C56 C57 1.393(7) . ?
C57 C58 1.382(7) . ?
C58 C59 1.378(7) . ?
C59 C60 1.393(7) . ?
